data_4030433
loop_
_publ_author_name
'Mahjoub, A.R.'
'Leopold, D.'
'Seppelt, K.'

_publ_section_title
;
 Iodine pentafluoride-hydrogen fluoride co-crystallisates, directed weak
 interactions
;
_journal_name_full 'European Journal of Solid State and Inorganic Chemistry'
_journal_page_first 635
_journal_page_last 647
_journal_volume 29
_journal_year 1992
_chemical_formula_sum 'F7 H I N O'
_chemical_formula_weight 290.92
_space_group_IT_number 2
_symmetry_cell_setting triclinic
_symmetry_Int_Tables_number 2
_symmetry_space_group_name_Hall '-P 1'
_symmetry_space_group_name_H-M 'P -1'
_cell_angle_alpha 112.34(2)
_cell_angle_beta 94.56(3)
_cell_angle_gamma 102.76(3)
_cell_formula_units_Z 2
_cell_length_a 4.942(1)
_cell_length_b 7.923(1)
_cell_length_c 8.163(2)
_cell_volume 283.56(12)
_diffrn_ambient_temperature 120
_diffrn_radiation_probe x-ray
_diffrn_radiation_type MoK\a
_diffrn_radiation_wavelength 0.71069
_exptl_absorpt_coefficient_mu 5.744
_exptl_crystal_density_diffrn 3.407
_exptl_crystal_F_000 264
_refine_ls_number_parameters 91
_refine_ls_number_reflns 1622
_refine_ls_R_factor_gt 0.024
_refine_ls_wR_factor_gt 0.022
_cod_data_source_file EJSSIC-1992-29-635-647-2.cif
_cod_data_source_block 2
_cod_original_formula_sum 'H F7 I N O'
_cod_database_code 4030433

loop_
_symmetry_equiv_pos_site_id
_symmetry_equiv_pos_as_xyz
1 x,y,z
2 -x,-y,-z

loop_
_atom_site_label
_atom_site_type_symbol
_atom_site_thermal_displace_type
_atom_site_fract_x
_atom_site_fract_y
_atom_site_fract_z
_atom_site_occupancy
_atom_site_U_iso_or_equiv
I I Uiso 0.18300(10) 0.23610(10) 0.34150(10) 1.000 0.0127
F11 F Uiso 0.2767(5) 0.0904(4) 0.4667(3) 1.000 0.0127
F12 F Uiso -0.0024(5) 0.2922(4) 0.1641(3) 1.000 0.0127
F13 F Uiso 0.3758(5) 0.1050(4) 0.1636(3) 1.000 0.0127
F14 F Uiso -0.1134(5) 0.2847(4) 0.4726(4) 1.000 0.0127
F15 F Uiso -0.0877(5) 0.0093(4) 0.2198(4) 1.000 0.0127
O O Uiso 0.3003(7) -0.2643(5) -0.7886(5) 1.000 0.0127
N N Uiso 0.3855(8) -0.2548(6) 0.1041(6) 1.000 0.0127
F1 F Uiso 0.2189(5) -0.5871(4) -0.1167(3) 1.000 0.0127
F2 F Uiso 0.4403(5) -0.5227(4) -0.3307(3) 1.000 0.0127
H H Uiso 0.31360 -0.55730 -0.22770 1.000 0.0127

loop_
_atom_type_symbol
_atom_type_description
_atom_type_scat_dispersion_real
_atom_type_scat_dispersion_imag
_atom_type_scat_source
F F 0.0171 0.0103 ' International Tables Vol C Tables 4.2.6.8 and 6.1.1.4'
H H 0.0000 0.0000 ' International Tables Vol C Tables 4.2.6.8 and 6.1.1.4'
I I -0.4742 1.8119 ' International Tables Vol C Tables 4.2.6.8 and 6.1.1.4'
N N 0.0061 0.0033 ' International Tables Vol C Tables 4.2.6.8 and 6.1.1.4'
O O 0.0106 0.0060 ' International Tables Vol C Tables 4.2.6.8 and 6.1.1.4'

loop_
_geom_angle_atom_site_label_1
_geom_angle_atom_site_label_2
_geom_angle_atom_site_label_3
_geom_angle
_geom_angle_publ_flag
F11 I F12 158.85(13) yes
F11 I F13 86.09(12) yes
F11 I F14 90.67(13) yes
F11 I F15 78.67(13) yes
F12 I F13 87.74(12) yes
F12 I F14 88.00(12) yes
F12 I F15 80.32(14) yes
F13 I F14 159.31(14) yes
F13 I F15 79.39(13) yes
F14 I F15 79.93(13) yes

loop_
_geom_bond_atom_site_label_1
_geom_bond_atom_site_label_2
_geom_bond_distance
_geom_bond_site_symmetry_2
_geom_bond_publ_flag
I F11 1.910(3) . yes
I F12 1.895(3) . yes
I F13 1.899(3) . yes
I F14 1.904(3) . yes
I F15 1.837(3) . yes
F1 H 1.1300 . no
F2 H 1.1700 . no
O N 1.022(6) 1_554 yes

loop_
_geom_hbond_atom_site_label_D
_geom_hbond_atom_site_label_H
_geom_hbond_atom_site_label_A
_geom_hbond_distance_DH
_geom_hbond_distance_HA
_geom_hbond_distance_DA
_geom_hbond_angle_DHA
_geom_hbond_publ_flag
F1 H F2 1.1300 1.1700 2.290(4) 172.00 yes
